data_7050972
loop_
_publ_author_name
'Li, Yangguang'
'Zhang, Hong'
'Wang, Enbo'
'Hao, Na'
'Hu, Changwen'
'Yan, Yu'
'Hall, Donavan'

_publ_section_title
;
 A novel chiral coordination polymer with a two-dimensional undulated
 (6,4)-network: [Co4(2,2???-bipy)4(H2O)2(btec)2]n
 (btec???=???1,2,4,5-benzenetetracarboxylate)Electronic supplementary
 information (ESI) available: packing diagram and XPS, IR and TG
 spectra of 1. See http://www.rsc.org/suppdata/nj/b2/b205718b/.
;
_journal_issue 11
_journal_name_full 'New Journal of Chemistry'
_journal_page_first 1619
_journal_paper_doi 10.1039/b205718b
_journal_volume 26
_journal_year 2002
_chemical_formula_sum 'C60 H40 Co4 N8 O18'
_chemical_formula_weight 1396.72
_space_group_IT_number 20
_symmetry_cell_setting orthorhombic
_symmetry_space_group_name_Hall 'C 2c 2'
_symmetry_space_group_name_H-M 'C 2 2 21'
_atom_sites_solution_hydrogens geom
_atom_sites_solution_primary direct
_atom_sites_solution_secondary difmap
_audit_creation_method SHELXL-97
_cell_angle_alpha 90.00
_cell_angle_beta 90.00
_cell_angle_gamma 90.00
_cell_formula_units_Z 2
_cell_length_a 10.976(2)
_cell_length_b 19.178(4)
_cell_length_c 12.415(3)
_cell_measurement_reflns_used 8208
_cell_measurement_temperature 293(2)
_cell_measurement_theta_max 27.12
_cell_measurement_theta_min 2.12
_cell_volume 2613.3(10)
_computing_cell_refinement 'RAPID AUTO'
_computing_data_collection 'RAPID AUTO'
_computing_data_reduction 'RAPID AUTO'
_computing_molecular_graphics 'Bruker SHELXTL'
_computing_publication_material 'Bruker SHELXTL'
_computing_structure_refinement 'SHELXL-97 (Sheldrick, 1997)'
_computing_structure_solution 'SHELXS-97 (Sheldrick, 1990)'
_diffrn_ambient_temperature 293(2)
_diffrn_detector_area_resol_mean '100x100 microns'
_diffrn_measured_fraction_theta_full 0.991
_diffrn_measured_fraction_theta_max 0.991
_diffrn_measurement_device_type 'Rigaku R-AXIS RAPID IP diffractometer'
_diffrn_measurement_method 'Oscillation scans'
_diffrn_radiation_monochromator graphite
_diffrn_radiation_source 'fine-focus sealed tube'
_diffrn_radiation_type MoK\a
_diffrn_radiation_wavelength 0.71073
_diffrn_reflns_av_R_equivalents 0.0543
_diffrn_reflns_av_sigmaI/netI 0.0398
_diffrn_reflns_limit_h_max 14
_diffrn_reflns_limit_h_min -13
_diffrn_reflns_limit_k_max 24
_diffrn_reflns_limit_k_min -24
_diffrn_reflns_limit_l_max 15
_diffrn_reflns_limit_l_min -15
_diffrn_reflns_number 8208
_diffrn_reflns_theta_full 27.12
_diffrn_reflns_theta_max 27.12
_diffrn_reflns_theta_min 2.12
_diffrn_standards_decay_% 0
_exptl_absorpt_coefficient_mu 1.339
_exptl_absorpt_correction_T_max 0.7553
_exptl_absorpt_correction_T_min 0.5531
_exptl_absorpt_correction_type empirical
_exptl_absorpt_process_details 'ABSCOR by T.Higashi    8 March, 1995'
_exptl_crystal_colour purple
_exptl_crystal_density_diffrn 1.775
_exptl_crystal_density_method 'not measured'
_exptl_crystal_description block
_exptl_crystal_F_000 1416
_exptl_crystal_size_max 0.43
_exptl_crystal_size_mid 0.38
_exptl_crystal_size_min 0.21
_refine_diff_density_max 1.547
_refine_diff_density_min -0.348
_refine_diff_density_rms 0.104
_refine_ls_abs_structure_details 'Flack H D (1983), Acta Cryst. A39, 876-881'
_refine_ls_abs_structure_Flack 0.52(2)
_refine_ls_extinction_method none
_refine_ls_goodness_of_fit_ref 1.020
_refine_ls_hydrogen_treatment mixed
_refine_ls_matrix_type full
_refine_ls_number_parameters 204
_refine_ls_number_reflns 2861
_refine_ls_number_restraints 0
_refine_ls_restrained_S_all 1.020
_refine_ls_R_factor_all 0.0501
_refine_ls_R_factor_gt 0.0472
_refine_ls_shift/su_max 0.001
_refine_ls_shift/su_mean 0.000
_refine_ls_structure_factor_coef Fsqd
_refine_ls_weighting_details 'calc w==1/[\s^2^(Fo^2^)+(0.0870P)^2^+4.1873P] where P==(Fo^2^+2Fc^2^)/3'
_refine_ls_weighting_scheme calc
_refine_ls_wR_factor_gt 0.1191
_refine_ls_wR_factor_ref 0.1207
_reflns_number_gt 2741
_reflns_number_total 2861
_reflns_threshold_expression >2sigma(I)
_cod_data_source_file b205718b.txt
_cod_data_source_block 1
_cod_depositor_comments
;
The following automatic conversions were performed:
'_symmetry_cell_setting' value 'Orthorhombic' changed to 'orthorhombic'
according to '/home/saulius/struct/CIF-dictionaries/cif_core.dic'
dictionary named 'cif_core.dic' version 2.4.1 from 2010-06-29.

Automatic conversion script
Id: cif_fix_enum 1527 2010-12-29 10:47:43Z saulius 
;
_cod_original_cell_volume 2613.2(9)
_cod_original_sg_symbol_H-M C2221
_cod_database_code 7050972

loop_
_symmetry_equiv_pos_as_xyz
'x, y, z'
'-x, -y, z+1/2'
'-x, y, -z+1/2'
'x, -y, -z'
'x+1/2, y+1/2, z'
'-x+1/2, -y+1/2, z+1/2'
'-x+1/2, y+1/2, -z+1/2'
'x+1/2, -y+1/2, -z'

loop_
_atom_site_label
_atom_site_type_symbol
_atom_site_fract_x
_atom_site_fract_y
_atom_site_fract_z
_atom_site_U_iso_or_equiv
_atom_site_adp_type
_atom_site_occupancy
_atom_site_symmetry_multiplicity
_atom_site_calc_flag
_atom_site_refinement_flags
_atom_site_disorder_assembly
_atom_site_disorder_group
Co Co 0.84054(4) 0.88147(2) 0.19779(4) 0.01810(15) Uani 1 1 d . . .
O1 O 0.7647(2) 0.90080(14) 0.3420(2) 0.0262(6) Uani 1 1 d . . .
O2 O 0.8550(2) 1.00202(15) 0.3826(2) 0.0256(6) Uani 1 1 d . . .
O3 O 0.3227(2) 0.88171(15) 0.3884(3) 0.0319(6) Uani 1 1 d . . .
O4 O 0.2352(2) 0.98462(16) 0.3766(3) 0.0311(7) Uani 1 1 d . . .
OW O 1.0000 0.93686(19) 0.2500 0.0202(7) Uani 1 2 d S . .
N1 N 0.8446(3) 0.77414(16) 0.2318(2) 0.0213(6) Uani 1 1 d . . .
N2 N 0.9340(3) 0.84150(16) 0.0632(2) 0.0208(6) Uani 1 1 d . . .
C1 C 0.7983(4) 0.7444(2) 0.3208(3) 0.0262(8) Uani 1 1 d . . .
H1 H 0.7718 0.7729 0.3767 0.026 Uiso 1 1 calc R . .
C2 C 0.7885(4) 0.6728(2) 0.3323(4) 0.0310(9) Uani 1 1 d . . .
H2 H 0.7569 0.6535 0.3951 0.031 Uiso 1 1 calc R . .
C3 C 0.8265(4) 0.6310(2) 0.2491(4) 0.0339(9) Uani 1 1 d . . .
H3 H 0.8198 0.5828 0.2544 0.034 Uiso 1 1 calc R . .
C4 C 0.8750(4) 0.6612(2) 0.1571(4) 0.0320(9) Uani 1 1 d . . .
H4 H 0.9016 0.6335 0.1003 0.032 Uiso 1 1 calc R . .
C5 C 0.8835(3) 0.73291(19) 0.1508(3) 0.0225(7) Uani 1 1 d . . .
C6 C 0.9384(3) 0.7707(2) 0.0574(3) 0.0217(7) Uani 1 1 d . . .
C7 C 0.9936(4) 0.7369(2) -0.0281(3) 0.0298(9) Uani 1 1 d . . .
H7 H 0.9955 0.6884 -0.0308 0.030 Uiso 1 1 calc R . .
C8 C 1.0462(4) 0.7762(2) -0.1099(4) 0.0334(9) Uani 1 1 d . . .
H8 H 1.0838 0.7545 -0.1680 0.033 Uiso 1 1 calc R . .
C9 C 1.0417(4) 0.8480(2) -0.1037(4) 0.0330(10) Uani 1 1 d . . .
H9 H 1.0768 0.8755 -0.1570 0.033 Uiso 1 1 calc R . .
C10 C 0.9838(4) 0.8782(2) -0.0164(3) 0.0291(8) Uani 1 1 d . . .
H10 H 0.9794 0.9266 -0.0133 0.029 Uiso 1 1 calc R . .
C11 C 0.7704(3) 0.95913(19) 0.3909(3) 0.0184(7) Uani 1 1 d . . .
C12 C 0.6576(3) 0.97880(17) 0.4539(3) 0.0166(6) Uani 1 1 d . . .
C13 C 0.5461(3) 0.95686(19) 0.4115(3) 0.0176(7) Uani 1 1 d . . .
H13 H 0.5461 0.9278 0.3515 0.018 Uiso 1 1 calc R . .
C14 C 0.4346(3) 0.97683(18) 0.4558(3) 0.0187(7) Uani 1 1 d . . .
C15 C 0.3218(3) 0.94738(19) 0.4047(3) 0.0216(7) Uani 1 1 d . . .

loop_
_atom_site_aniso_label
_atom_site_aniso_U_11
_atom_site_aniso_U_22
_atom_site_aniso_U_33
_atom_site_aniso_U_23
_atom_site_aniso_U_13
_atom_site_aniso_U_12
Co 0.0138(2) 0.0206(2) 0.0199(2) -0.00306(18) -0.00091(18) 0.00204(17)
O1 0.0184(12) 0.0210(14) 0.0394(16) -0.0046(11) 0.0086(11) -0.0015(9)
O2 0.0169(12) 0.0329(14) 0.0270(13) -0.0048(11) 0.0030(11) -0.0046(11)
O3 0.0269(14) 0.0246(12) 0.0443(17) -0.0021(13) -0.0105(12) -0.0050(12)
O4 0.0190(13) 0.0356(16) 0.0387(17) -0.0009(13) -0.0079(12) 0.0011(11)
OW 0.0145(16) 0.0241(18) 0.0220(18) 0.000 0.0006(14) 0.000
N1 0.0185(13) 0.0250(14) 0.0203(14) -0.0013(11) -0.0005(12) -0.0001(13)
N2 0.0213(14) 0.0202(15) 0.0208(15) -0.0037(12) 0.0006(13) 0.0016(12)
C1 0.0236(17) 0.0266(19) 0.029(2) 0.0013(15) 0.0015(15) 0.0025(15)
C2 0.027(2) 0.029(2) 0.036(2) 0.0100(17) 0.0029(17) -0.0025(17)
C3 0.041(2) 0.0218(18) 0.039(2) 0.0046(16) -0.002(2) -0.0032(17)
C4 0.038(2) 0.0229(19) 0.035(2) -0.0064(16) 0.0001(18) 0.0019(16)
C5 0.0189(15) 0.0232(17) 0.0253(18) 0.0003(14) -0.0023(14) 0.0027(14)
C6 0.0205(17) 0.0224(17) 0.0221(18) 0.0001(14) -0.0006(15) 0.0012(14)
C7 0.035(2) 0.028(2) 0.027(2) -0.0037(15) 0.0011(17) 0.0057(18)
C8 0.031(2) 0.041(2) 0.028(2) -0.0057(19) 0.0070(17) 0.0016(18)
C9 0.030(2) 0.041(2) 0.027(2) -0.0009(19) 0.0055(17) -0.0074(19)
C10 0.0332(19) 0.0251(18) 0.029(2) -0.0011(16) 0.0014(16) -0.0057(17)
C11 0.0170(17) 0.0227(17) 0.0155(16) -0.0020(13) -0.0019(13) 0.0041(13)
C12 0.0127(14) 0.0191(14) 0.0179(15) 0.0018(12) 0.0041(14) -0.0019(13)
C13 0.0163(16) 0.0203(17) 0.0161(16) -0.0036(13) -0.0043(13) 0.0006(13)
C14 0.0170(15) 0.0193(15) 0.0198(17) 0.0009(14) 0.0008(14) -0.0007(13)
C15 0.0199(19) 0.0273(17) 0.0177(16) 0.0005(13) 0.0018(14) -0.0066(14)

loop_
_atom_type_symbol
_atom_type_description
_atom_type_scat_dispersion_real
_atom_type_scat_dispersion_imag
_atom_type_scat_source
C C 0.0033 0.0016 'International Tables Vol C Tables 4.2.6.8 and 6.1.1.4'
H H 0.0000 0.0000 'International Tables Vol C Tables 4.2.6.8 and 6.1.1.4'
N N 0.0061 0.0033 'International Tables Vol C Tables 4.2.6.8 and 6.1.1.4'
O O 0.0106 0.0060 'International Tables Vol C Tables 4.2.6.8 and 6.1.1.4'
Co Co 0.3494 0.9721 'International Tables Vol C Tables 4.2.6.8 and 6.1.1.4'

loop_
_geom_angle_atom_site_label_1
_geom_angle_atom_site_label_2
_geom_angle_atom_site_label_3
_geom_angle
_geom_angle_site_symmetry_1
_geom_angle_site_symmetry_3
_geom_angle_publ_flag
O1 Co O3 95.76(12) . 3_655 ?
O1 Co N1 90.59(12) . . ?
O3 Co N1 97.09(12) 3_655 . ?
O1 Co N2 167.54(12) . . ?
O3 Co N2 90.71(12) 3_655 . ?
N1 Co N2 78.03(12) . . ?
O1 Co OW 88.71(8) . . ?
O3 Co OW 148.59(11) 3_655 . ?
N1 Co OW 113.98(13) . . ?
N2 Co OW 91.30(9) . . ?
O1 Co O4 92.79(11) . 3_655 ?
O3 Co O4 59.33(11) 3_655 3_655 ?
N1 Co O4 156.39(12) . 3_655 ?
N2 Co O4 99.67(12) . 3_655 ?
OW Co O4 89.46(11) . 3_655 ?
C11 O1 Co 124.5(2) . . ?
C15 O3 Co 94.4(2) . 3_655 ?
C15 O4 Co 84.0(2) . 3_655 ?
Co OW Co 120.71(17) . 3_755 ?
C1 N1 C5 119.0(3) . . ?
C1 N1 Co 125.0(3) . . ?
C5 N1 Co 115.5(2) . . ?
C10 N2 C6 118.2(3) . . ?
C10 N2 Co 126.7(3) . . ?
C6 N2 Co 115.1(2) . . ?
N1 C1 C2 122.4(4) . . ?
C3 C2 C1 118.6(4) . . ?
C2 C3 C4 119.6(4) . . ?
C5 C4 C3 119.2(4) . . ?
N1 C5 C4 121.4(4) . . ?
N1 C5 C6 114.9(3) . . ?
C4 C5 C6 123.7(4) . . ?
N2 C6 C7 121.7(4) . . ?
N2 C6 C5 115.4(3) . . ?
C7 C6 C5 122.9(4) . . ?
C6 C7 C8 119.1(4) . . ?
C9 C8 C7 119.1(4) . . ?
C8 C9 C10 118.6(4) . . ?
N2 C10 C9 123.3(4) . . ?
O2 C11 O1 125.2(3) . . ?
O2 C11 C12 119.3(3) . . ?
O1 C11 C12 115.2(3) . . ?
C13 C12 C12 118.8(2) . 4_576 ?
C13 C12 C11 116.6(3) . . ?
C12 C12 C11 124.48(19) 4_576 . ?
C14 C13 C12 122.5(3) . . ?
C13 C14 C14 118.6(2) . 4_576 ?
C13 C14 C15 117.0(3) . . ?
C14 C14 C15 124.4(2) 4_576 . ?
O4 C15 O3 122.0(3) . . ?
O4 C15 C14 122.3(3) . . ?
O3 C15 C14 115.6(3) . . ?

loop_
_geom_bond_atom_site_label_1
_geom_bond_atom_site_label_2
_geom_bond_distance
_geom_bond_site_symmetry_2
_geom_bond_publ_flag
Co O1 2.009(3) . ?
Co O3 2.087(3) 3_655 ?
Co N1 2.102(3) . ?
Co N2 2.105(3) . ?
Co OW 2.1475(19) . ?
Co O4 2.336(3) 3_655 ?
O1 C11 1.275(5) . ?
O2 C11 1.245(5) . ?
O3 C15 1.276(5) . ?
O3 Co 2.087(3) 3_655 ?
O4 C15 1.239(5) . ?
O4 Co 2.336(3) 3_655 ?
OW Co 2.1475(18) 3_755 ?
N1 C1 1.343(5) . ?
N1 C5 1.349(5) . ?
N2 C10 1.332(5) . ?
N2 C6 1.360(5) . ?
C1 C2 1.384(6) . ?
C2 C3 1.372(7) . ?
C3 C4 1.387(7) . ?
C4 C5 1.381(5) . ?
C5 C6 1.495(6) . ?
C6 C7 1.384(6) . ?
C7 C8 1.391(6) . ?
C8 C9 1.379(7) . ?
C9 C10 1.383(6) . ?
C11 C12 1.512(5) . ?
C12 C13 1.397(5) . ?
C12 C12 1.404(6) 4_576 ?
C13 C14 1.394(5) . ?
C14 C14 1.413(7) 4_576 ?
C14 C15 1.501(5) . ?
